data_2200736
loop_
_publ_author_name
'Sinnema, Piet-Jan '
'Twamley, Brendan'
'Shapiro, Pamela J.'

_publ_section_title
;
 ansa-Calcocenes:
 <i>rac</i>-[bis(3,3'-biacenaphthylenido)]bis(tetrahydrofuran)calcium
;
_journal_issue 10
_journal_name_full 'Acta Crystallographica Section E'
_journal_page_first m438
_journal_page_last m440
_journal_paper_doi 10.1107/S1600536801014751
_journal_volume 57
_journal_year 2001
_chemical_formula_iupac '[Ca(C24 H12) (C4 H8 O)2]'
_chemical_formula_moiety 'C32 H32 Ca O2'
_chemical_formula_sum 'C32 H32 Ca O2'
_chemical_formula_weight 488.66
_chemical_name_common (acenaphtylenide)2Ca.2THF
_chemical_name_systematic
;
rac-[bis(3,3'-biacenaphthylenido)]bis(tetrahydrofuran-O)calcium
;
_space_group_IT_number 29
_symmetry_cell_setting orthorhombic
_symmetry_space_group_name_Hall 'P 2c -2ac'
_symmetry_space_group_name_H-M 'P c a 21'
_audit_creation_method SHELXL-97
_cell_angle_alpha 90.00
_cell_angle_beta 90.00
_cell_angle_gamma 90.00
_cell_formula_units_Z 8
_cell_length_a 16.1497(14)
_cell_length_b 8.6805(7)
_cell_length_c 35.047(3)
_cell_measurement_reflns_used 928
_cell_measurement_temperature 203(2)
_cell_measurement_theta_max 22.5
_cell_measurement_theta_min 2.3
_cell_volume 4913.2(7)
_computing_cell_refinement SMART
_computing_data_collection 'SMART (Bruker, 1998)'
_computing_data_reduction 'SAINT-Plus (Bruker, 1999)'
_computing_molecular_graphics 'XP in SHELXTL'
_computing_publication_material 'XCIF in SHELXTL'
_computing_structure_refinement 'XL in SHELXTL'
_computing_structure_solution 'XS in SHELXTL (Sheldrick, 1998)'
_diffrn_ambient_temperature 203(2)
_diffrn_detector_area_resol_mean 8.3
_diffrn_measured_fraction_theta_full 1.000
_diffrn_measured_fraction_theta_max 1.000
_diffrn_measurement_device_type 'Siemens SMART 1K'
_diffrn_measurement_method \w
_diffrn_radiation_monochromator graphite
_diffrn_radiation_source 'normal-focus sealed tube'
_diffrn_radiation_type MoK\a
_diffrn_radiation_wavelength .71073
_diffrn_reflns_av_R_equivalents .0744
_diffrn_reflns_av_sigmaI/netI .0752
_diffrn_reflns_limit_h_max 19
_diffrn_reflns_limit_h_min -16
_diffrn_reflns_limit_k_max 10
_diffrn_reflns_limit_k_min -10
_diffrn_reflns_limit_l_max 41
_diffrn_reflns_limit_l_min -39
_diffrn_reflns_number 36582
_diffrn_reflns_theta_full 25.00
_diffrn_reflns_theta_max 25.0
_diffrn_reflns_theta_min 1.2
_diffrn_standards_decay_% <0.01
_diffrn_standards_number 0
_exptl_absorpt_coefficient_mu .28
_exptl_absorpt_correction_T_max .986
_exptl_absorpt_correction_T_min .935
_exptl_absorpt_correction_type empirical
_exptl_absorpt_process_details '(SADABS; Sheldrick, 1999)'
_exptl_crystal_colour yellow
_exptl_crystal_density_diffrn 1.321
_exptl_crystal_density_method 'not measured'
_exptl_crystal_description plate
_exptl_crystal_F_000 2080
_exptl_crystal_size_max .24
_exptl_crystal_size_mid .14
_exptl_crystal_size_min .05
_refine_diff_density_max .78
_refine_diff_density_min -.22
_refine_ls_abs_structure_details 'Flack (1983)'
_refine_ls_abs_structure_Flack .11(5)
_refine_ls_extinction_method none
_refine_ls_goodness_of_fit_ref 1.01
_refine_ls_hydrogen_treatment constr
_refine_ls_matrix_type full
_refine_ls_number_parameters 631
_refine_ls_number_reflns 8481
_refine_ls_number_restraints 1
_refine_ls_restrained_S_all 1.01
_refine_ls_R_factor_all .091
_refine_ls_R_factor_gt .054
_refine_ls_shift/su_max .001
_refine_ls_shift/su_mean <0.001
_refine_ls_structure_factor_coef Fsqd
_refine_ls_weighting_details 'calc w = 1/[\s^2^(Fo^2^)+(0.0614P)^2^] where P = (Fo^2^+2Fc^2^)/3'
_refine_ls_weighting_scheme calc
_refine_ls_wR_factor_ref .128
_reflns_number_gt 5906
_reflns_number_total 8481
_reflns_threshold_expression I>2\s(I)
_cod_data_source_file om6048.cif
_cod_data_source_block I
_cod_database_code 2200736
_cod_database_fobs_code 2200736

loop_
_symmetry_equiv_pos_as_xyz
'x, y, z'
'-x, -y, z+1/2'
'x+1/2, -y, z'
'-x+1/2, y, z+1/2'

loop_
_atom_site_label
_atom_site_fract_x
_atom_site_fract_y
_atom_site_fract_z
_atom_site_U_iso_or_equiv
_atom_site_adp_type
_atom_site_calc_flag
_atom_site_refinement_flags
_atom_site_occupancy
_atom_site_disorder_assembly
_atom_site_disorder_group
_atom_site_type_symbol
Ca1 .51912(5) .87989(10) .71242(3) .0257(2) Uani d . 1 . . Ca
Ca2 .74135(6) .62116(10) .95906(3) .0261(2) Uani d . 1 . . Ca
O1 .4545(2) 1.0156(4) .66276(14) .0361(11) Uani d . 1 . . O
O2 .4462(2) 1.0374(4) .75569(11) .0356(9) Uani d . 1 . . O
O3 .8108(2) .4611(4) .91529(11) .0366(9) Uani d . 1 . . O
O4 .8075(2) .4819(4) 1.00788(13) .0341(10) Uani d . 1 . . O
C1 .4263(3) .6385(5) .73784(14) .0336(12) Uani d . 1 . . C
H1A .3855 .6428 .7589 .040 Uiso calc R 1 . . H
C2 .5101(3) .5901(5) .74127(16) .0327(12) Uani d . 1 . . C
H2A .5366 .5559 .7653 .039 Uiso calc R 1 . . H
C3 .5450(3) .5732(5) .70455(14) .0265(11) Uani d . 1 . . C
C4 .4814(3) .6095(5) .67860(13) .0263(11) Uani d . 1 . . C
C5 .4073(3) .6487(5) .69852(14) .0289(12) Uani d . 1 . . C
C6 .3370(3) .6875(6) .67624(16) .0364(12) Uani d . 1 . . C
H6A .2868 .7139 .6881 .044 Uiso calc R 1 . . H
C7 .3431(3) .6861(6) .63736(18) .0454(15) Uani d . 1 . . C
H7A .2957 .7090 .6229 .055 Uiso calc R 1 . . H
C8 .4182(3) .6512(6) .61791(15) .0385(13) Uani d . 1 . . C
H8A .4199 .6538 .5911 .046 Uiso calc R 1 . . H
C9 .4881(3) .6138(5) .63823(13) .0291(11) Uani d . 1 . . C
C10 .5699(3) .5784(6) .62399(15) .0356(13) Uani d . 1 . . C
H10A .5791 .5804 .5975 .043 Uiso calc R 1 . . H
C11 .6329(3) .5428(6) .64711(17) .0367(13) Uani d . 1 . . C
H11A .6844 .5244 .6355 .044 Uiso calc R 1 . . H
C12 .6297(3) .5294(6) .68978(18) .0312(13) Uani d . 1 . . C
H12A .6396 .4202 .6965 .037 Uiso calc R 1 . . H
C13 .7014(2) .6292(5) .70832(16) .0304(10) Uani d . 1 . . C
H13A .7525 .6118 .6933 .037 Uiso calc R 1 . . H
C14 .7175(3) .5758(6) .74873(15) .0351(12) Uani d . 1 . . C
H14A .7336 .4725 .7519 .042 Uiso calc R 1 . . H
C15 .7110(3) .6607(6) .78015(15) .0391(14) Uani d . 1 . . C
H15A .7211 .6150 .8040 .047 Uiso calc R 1 . . H
C16 .6886(3) .8229(6) .77835(16) .0384(13) Uani d . 1 . . C
C17 .6817(3) .9251(8) .80853(18) .0534(19) Uani d . 1 . . C
H17A .6892 .8898 .8336 .064 Uiso calc R 1 . . H
C18 .6636(4) 1.0822(8) .8019(2) .057(2) Uani d . 1 . . C
H18A .6591 1.1486 .8230 .068 Uiso calc R 1 . . H
C19 .6523(3) 1.1424(7) .7659(2) .0478(17) Uani d . 1 . . C
H19A .6407 1.2475 .7623 .057 Uiso calc R 1 . . H
C20 .6588(3) 1.0396(7) .73423(16) .0346(14) Uani d . 1 . . C
C21 .6768(3) .8831(6) .74184(16) .0317(12) Uani d . 1 . . C
C22 .6828(2) .7996(5) .70767(15) .0271(10) Uani d . 1 . . C
C23 .6665(3) .9076(6) .67852(16) .0311(12) Uani d . 1 . . C
H23A .6763 .8878 .6511 .037 Uiso calc R 1 . . H
C24 .6521(3) 1.0550(7) .69406(17) .0377(15) Uani d . 1 . . C
H24A .6509 1.1532 .6797 .045 Uiso calc R 1 . . H
C25 .4869(3) 1.0557(7) .62539(14) .0409(13) Uani d . 1 . . C
H25A .4653 .9857 .6058 .049 Uiso calc R 1 . . H
H25B .5475 1.0507 .6252 .049 Uiso calc R 1 . . H
C26 .4575(3) 1.2185(6) .61837(16) .0453(14) Uani d . 1 . . C
H26A .4421 1.2330 .5916 .054 Uiso calc R 1 . . H
H26B .5008 1.2931 .6250 .054 Uiso calc R 1 . . H
C27 .3819(3) 1.2373(6) .64451(16) .0440(14) Uani d . 1 . . C
H27A .3918 1.3167 .6639 .053 Uiso calc R 1 . . H
H27B .3326 1.2652 .6298 .053 Uiso calc R 1 . . H
C28 .3718(3) 1.0802(5) .66276(16) .0351(12) Uani d . 1 . . C
H28A .3505 1.0896 .6888 .042 Uiso calc R 1 . . H
H28B .3339 1.0158 .6479 .042 Uiso calc R 1 . . H
C29 .4316(3) 1.2035(5) .75306(14) .0394(13) Uani d . 1 . . C
H29A .3766 1.2249 .7426 .047 Uiso calc R 1 . . H
H29B .4733 1.2527 .7368 .047 Uiso calc R 1 . . H
C30 .4382(4) 1.2609(6) .79376(14) .0438(14) Uani d . 1 . . C
H30A .4945 1.2972 .7992 .053 Uiso calc R 1 . . H
H30B .3993 1.3456 .7983 .053 Uiso calc R 1 . . H
C31 .4170(4) 1.1237(6) .81850(16) .0520(16) Uani d . 1 . . C
H31A .3641 1.1393 .8316 .062 Uiso calc R 1 . . H
H31B .4603 1.1052 .8376 .062 Uiso calc R 1 . . H
C32 .4115(5) .9899(6) .7903(2) .059(2) Uani d . 1 . . C
H32A .4417 .9005 .8002 .070 Uiso calc R 1 . . H
H32B .3536 .9602 .7865 .070 Uiso calc R 1 . . H
C33 .6091(3) .4527(7) .97951(16) .0369(14) Uani d . 1 . . C
H33A .6116 .3563 .9945 .044 Uiso calc R 1 . . H
C34 .5944(3) .5996(6) .99498(16) .0311(12) Uani d . 1 . . C
H34A .5854 .6212 1.0224 .037 Uiso calc R 1 . . H
C35 .5781(2) .7049(5) .96506(14) .0258(11) Uani d . 1 . . C
C36 .5818(3) .6192(6) .93077(15) .0305(12) Uani d . 1 . . C
C37 .6005(3) .4598(7) .93902(18) .0368(14) Uani d . 1 . . C
C38 .6042(3) .3610(7) .9071(2) .0489(16) Uani d . 1 . . C
H38A .6163 .2560 .9105 .059 Uiso calc R 1 . . H
C39 .5903(4) .4176(8) .8714(2) .056(2) Uani d . 1 . . C
H39A .5921 .3487 .8507 .067 Uiso calc R 1 . . H
C40 .5736(3) .5730(8) .86388(19) .0477(18) Uani d . 1 . . C
H40A .5661 .6065 .8386 .057 Uiso calc R 1 . . H
C41 .5681(3) .6761(7) .89330(16) .0367(14) Uani d . 1 . . C
C42 .5457(3) .8392(6) .89178(15) .0367(13) Uani d . 1 . . C
H42A .5346 .8847 .8680 .044 Uiso calc R 1 . . H
C43 .5405(3) .9257(6) .92341(16) .0370(13) Uani d . 1 . . C
H43A .5227 1.0280 .9202 .044 Uiso calc R 1 . . H
C44 .5603(3) .8757(5) .96372(14) .0303(11) Uani d . 1 . . C
H44A .5105 .8947 .9795 .036 Uiso calc R 1 . . H
C45 .6317(3) .9770(6) .98009(19) .0342(14) Uani d . 1 . . C
H45A .6218 1.0842 .9716 .041 Uiso calc R 1 . . H
C46 .6308(3) .9764(6) 1.02358(18) .0382(14) Uani d . 1 . . C
H46A .5809 1.0043 1.0355 .046 Uiso calc R 1 . . H
C47 .6943(3) .9398(6) 1.04645(16) .0389(13) Uani d . 1 . . C
H47A .6863 .9421 1.0730 .047 Uiso calc R 1 . . H
C48 .7759(3) .8963(5) 1.03141(14) .0319(11) Uani d . 1 . . C
C49 .8458(3) .8600(5) 1.05177(15) .0380(13) Uani d . 1 . . C
H49A .8447 .8625 1.0786 .046 Uiso calc R 1 . . H
C50 .9197(3) .8186(6) 1.03237(16) .0376(13) Uani d . 1 . . C
H50A .9668 .7935 1.0468 .045 Uiso calc R 1 . . H
C51 .9250(3) .8138(6) .99377(17) .0383(13) Uani d . 1 . . C
H51A .9749 .7856 .9819 .046 Uiso calc R 1 . . H
C52 .8544(3) .8519(5) .97141(14) .0308(12) Uani d . 1 . . C
C53 .7807(3) .8944(5) .99139(14) .0269(11) Uani d . 1 . . C
C54 .7175(3) .9294(5) .96558(14) .0283(11) Uani d . 1 . . C
C55 .7506(3) .9078(5) .92894(15) .0306(12) Uani d . 1 . . C
H55A .7235 .9405 .9049 .037 Uiso calc R 1 . . H
C56 .8338(3) .8596(5) .93203(15) .0334(12) Uani d . 1 . . C
H56A .8737 .8533 .9107 .040 Uiso calc R 1 . . H
C57 .8388(5) .5107(7) .8775(2) .062(2) Uani d . 1 . . C
H57A .8949 .5530 .8791 .074 Uiso calc R 1 . . H
H57B .8019 .5907 .8675 .074 Uiso calc R 1 . . H
C58 .8377(4) .3745(6) .85227(17) .0543(16) Uani d . 1 . . C
H58A .8916 .3612 .8399 .065 Uiso calc R 1 . . H
H58B .7953 .3862 .8325 .065 Uiso calc R 1 . . H
C59 .8183(4) .2373(6) .87749(15) .0462(14) Uani d . 1 . . C
H59A .7621 .1993 .8727 .055 Uiso calc R 1 . . H
H59B .8577 .1534 .8730 .055 Uiso calc R 1 . . H
C60 .8261(4) .2977(6) .91709(16) .0470(15) Uani d . 1 . . C
H60A .7857 .2477 .9339 .056 Uiso calc R 1 . . H
H60B .8818 .2776 .9271 .056 Uiso calc R 1 . . H
C61 .8914(3) .4250(6) 1.00745(16) .0355(12) Uani d . 1 . . C
H61A .9282 .4932 1.0220 .043 Uiso calc R 1 . . H
H61B .9122 .4165 .9813 .043 Uiso calc R 1 . . H
C62 .8860(3) .2692(6) 1.02590(16) .0434(14) Uani d . 1 . . C
H62A .9394 .2385 1.0368 .052 Uiso calc R 1 . . H
H62B .8680 .1907 1.0076 .052 Uiso calc R 1 . . H
C63 .8217(3) .2932(6) 1.05692(15) .0408(13) Uani d . 1 . . C
H63A .8482 .3076 1.0818 .049 Uiso calc R 1 . . H
H63B .7839 .2051 1.0584 .049 Uiso calc R 1 . . H
C64 .7755(3) .4391(7) 1.04469(14) .0419(13) Uani d . 1 . . C
H64A .7159 .4191 1.0431 .050 Uiso calc R 1 . . H
H64B .7849 .5221 1.0632 .050 Uiso calc R 1 . . H

loop_
_atom_site_aniso_label
_atom_site_aniso_U_11
_atom_site_aniso_U_22
_atom_site_aniso_U_33
_atom_site_aniso_U_12
_atom_site_aniso_U_13
_atom_site_aniso_U_23
Ca1 .0204(5) .0258(4) .0308(5) -.0008(4) .0022(4) -.0010(5)
Ca2 .0223(5) .0255(4) .0305(5) -.0012(4) .0018(4) .0000(5)
O1 .030(2) .042(2) .037(3) .0089(16) .0032(18) .0068(17)
O2 .038(2) .0350(19) .034(2) .0083(17) .0047(17) -.007(2)
O3 .038(2) .042(2) .031(2) -.0023(18) .0103(16) .000(2)
O4 .0192(19) .051(2) .032(3) .0018(15) .0009(16) .0067(17)
C1 .031(3) .037(3) .033(3) -.006(2) .009(2) .000(2)
C2 .034(3) .027(3) .037(3) -.009(2) .000(2) .006(2)
C3 .027(3) .022(2) .030(3) -.0064(19) .001(2) .000(2)
C4 .025(3) .023(2) .031(3) -.005(2) -.004(2) .000(2)
C5 .024(3) .022(2) .041(3) -.004(2) .005(2) .000(2)
C6 .019(3) .038(3) .052(4) -.003(2) -.004(2) .001(3)
C7 .028(3) .044(3) .064(4) -.008(3) -.015(3) .010(3)
C8 .037(3) .043(3) .036(3) -.006(2) -.009(2) .003(3)
C9 .028(3) .022(2) .037(3) -.007(2) -.003(2) -.003(2)
C10 .036(3) .044(3) .027(3) -.004(2) .002(2) -.005(2)
C11 .033(3) .035(3) .042(4) .001(2) .011(3) -.017(3)
C12 .028(3) .027(3) .038(4) .007(2) .003(2) .000(3)
C13 .018(2) .033(2) .040(3) .003(2) -.002(2) .000(2)
C14 .022(3) .039(3) .044(4) .002(2) -.007(2) .006(3)
C15 .022(3) .060(4) .035(3) .003(2) -.008(2) .011(3)
C16 .027(3) .051(4) .037(3) -.002(2) -.001(2) -.009(3)
C17 .038(4) .083(6) .039(4) .008(3) -.007(3) -.018(3)
C18 .048(4) .065(5) .058(5) -.002(3) -.002(3) -.032(4)
C19 .038(3) .036(3) .069(5) .000(3) -.002(3) -.019(3)
C20 .025(3) .042(3) .036(4) -.003(3) -.002(2) -.005(3)
C21 .018(3) .035(3) .043(3) -.003(2) -.002(2) -.010(3)
C22 .017(2) .030(2) .035(3) -.0032(19) -.001(2) .004(2)
C23 .022(3) .038(3) .033(3) -.010(2) -.001(2) .003(2)
C24 .020(3) .029(3) .064(5) -.011(2) .001(3) .004(3)
C25 .038(3) .051(3) .033(3) .004(3) .012(3) .009(3)
C26 .043(3) .039(3) .054(4) -.008(3) .005(3) .009(3)
C27 .040(3) .034(3) .058(4) .003(2) .000(3) -.004(3)
C28 .025(3) .038(3) .042(3) .006(2) .001(2) .000(2)
C29 .045(3) .031(3) .041(3) .007(2) .007(3) -.005(2)
C30 .054(4) .036(3) .041(3) .011(3) -.003(3) -.005(3)
C31 .066(4) .049(4) .041(3) .002(3) .004(3) -.008(3)
C32 .088(5) .034(4) .054(6) -.008(3) .030(4) -.009(3)
C33 .024(3) .043(3) .044(4) -.008(2) .000(2) .005(3)
C34 .020(3) .033(3) .040(3) -.001(2) .007(2) .001(2)
C35 .014(2) .028(3) .036(3) -.0025(19) .004(2) -.005(2)
C36 .015(2) .039(3) .037(3) -.007(2) -.003(2) -.005(3)
C37 .019(3) .031(3) .060(5) -.005(2) .003(3) -.003(3)
C38 .034(3) .035(3) .077(5) -.003(3) -.012(3) -.015(3)
C39 .044(4) .063(5) .061(5) .009(3) -.012(3) -.037(4)
C40 .030(3) .070(5) .043(4) -.002(3) -.005(3) -.009(3)
C41 .023(3) .053(4) .035(3) -.004(2) .002(2) -.004(3)
C42 .029(3) .048(4) .034(3) -.002(2) -.007(2) .008(3)
C43 .029(3) .031(3) .051(4) .004(2) -.001(2) .008(3)
C44 .023(3) .028(3) .040(3) .003(2) .009(2) -.001(2)
C45 .030(3) .032(3) .040(4) .000(2) -.001(2) -.008(3)
C46 .035(3) .040(3) .039(4) .003(2) .004(3) -.011(3)
C47 .042(3) .041(3) .034(3) -.005(3) .009(3) -.012(3)
C48 .036(3) .029(3) .031(3) .000(2) -.001(2) -.001(2)
C49 .052(4) .031(3) .031(3) -.008(3) -.006(3) -.004(2)
C50 .032(3) .038(3) .043(4) -.004(2) -.013(3) .006(3)
C51 .026(3) .029(3) .059(4) -.002(2) -.002(3) .003(3)
C52 .020(3) .026(3) .046(3) -.007(2) .002(2) -.003(2)
C53 .024(3) .024(2) .033(3) -.004(2) .001(2) -.005(2)
C54 .029(3) .024(3) .031(3) -.0019(19) .003(2) -.003(2)
C55 .038(3) .027(3) .026(3) -.003(2) .002(2) .003(2)
C56 .025(3) .035(3) .040(3) -.005(2) .007(2) -.003(2)
C57 .106(6) .051(5) .029(5) .001(3) .021(4) .003(3)
C58 .073(4) .048(3) .042(4) -.002(3) .012(3) -.004(3)
C59 .053(4) .042(3) .045(3) .000(3) -.004(3) -.008(3)
C60 .060(4) .035(3) .047(4) .009(3) .001(3) -.001(3)
C61 .028(3) .041(3) .037(3) .000(2) -.001(2) -.002(3)
C62 .038(3) .044(3) .048(4) .002(3) .001(3) .002(3)
C63 .046(3) .031(3) .046(3) -.001(2) .010(3) .003(2)
C64 .039(3) .053(3) .034(3) .004(3) -.003(2) -.003(3)

loop_
_atom_type_symbol
_atom_type_description
_atom_type_scat_dispersion_real
_atom_type_scat_dispersion_imag
_atom_type_scat_source
C C .0033 .0016 'International Tables Vol C Tables 4.2.6.8 and 6.1.1.4'
H H .0000 .0000 'International Tables Vol C Tables 4.2.6.8 and 6.1.1.4'
O O .0106 .0060 'International Tables Vol C Tables 4.2.6.8 and 6.1.1.4'
Ca Ca .2262 .3064 'International Tables Vol C Tables 4.2.6.8 and 6.1.1.4'

loop_
_geom_angle_atom_site_label_1
_geom_angle_atom_site_label_2
_geom_angle_atom_site_label_3
_geom_angle
O1 Ca1 O2 87.93(13)
O1 Ca1 C23 91.21(15)
O2 Ca1 C23 132.79(15)
O1 Ca1 C4 90.61(14)
O2 Ca1 C4 132.40(14)
C23 Ca1 C4 94.80(15)
O1 Ca1 C3 119.11(15)
O2 Ca1 C3 135.45(15)
C23 Ca1 C3 84.59(15)
O1 Ca1 C24 83.94(16)
O2 Ca1 C24 102.92(16)
C4 Ca1 C24 124.22(16)
C3 Ca1 C24 113.89(16)
O1 Ca1 C2 135.85(15)
O2 Ca1 C2 105.72(15)
C23 Ca1 C2 107.26(16)
C24 Ca1 C2 130.61(17)
O1 Ca1 C1 112.57(14)
O2 Ca1 C1 87.75(15)
C23 Ca1 C1 134.79(15)
C3 Ca1 C1 50.41(14)
C24 Ca1 C1 160.91(16)
O1 Ca1 C22 120.78(15)
O2 Ca1 C22 132.00(15)
C4 Ca1 C22 88.26(14)
C3 Ca1 C22 66.10(13)
C24 Ca1 C22 50.44(15)
C2 Ca1 C22 80.72(14)
C1 Ca1 C22 110.80(14)
O1 Ca1 C5 86.72(13)
O2 Ca1 C5 102.09(14)
C23 Ca1 C5 124.99(15)
C3 Ca1 C5 50.55(14)
C24 Ca1 C5 152.91(16)
C22 Ca1 C5 116.01(14)
O1 Ca1 C21 133.26(16)
O2 Ca1 C21 102.47(14)
C4 Ca1 C21 112.50(15)
C3 Ca1 C21 84.57(15)
C2 Ca1 C21 85.38(16)
C1 Ca1 C21 113.27(16)
C5 Ca1 C21 133.19(15)
O1 Ca1 C20 108.49(16)
O2 Ca1 C20 86.51(16)
C4 Ca1 C20 138.05(16)
C3 Ca1 C20 113.34(17)
C2 Ca1 C20 113.99(17)
C1 Ca1 C20 138.26(17)
C5 Ca1 C20 162.95(16)
O4 Ca2 O3 87.39(14)
O4 Ca2 C33 83.52(16)
O3 Ca2 C33 103.40(16)
O4 Ca2 C34 91.39(15)
O3 Ca2 C34 133.13(15)
O4 Ca2 C53 92.25(14)
O3 Ca2 C53 132.74(14)
C33 Ca2 C53 123.54(17)
C34 Ca2 C53 94.13(15)
O4 Ca2 C55 136.99(15)
O3 Ca2 C55 105.19(14)
C33 Ca2 C55 130.41(17)
C34 Ca2 C55 107.14(15)
O4 Ca2 C54 120.68(15)
O3 Ca2 C54 134.80(15)
C33 Ca2 C54 113.66(17)
C34 Ca2 C54 84.48(15)
O4 Ca2 C56 113.27(14)
O3 Ca2 C56 87.74(14)
C33 Ca2 C56 160.54(17)
C34 Ca2 C56 134.32(15)
C54 Ca2 C56 50.01(14)
O4 Ca2 C35 121.12(14)
O3 Ca2 C35 131.64(14)
C33 Ca2 C35 50.15(16)
C53 Ca2 C35 87.78(14)
C55 Ca2 C35 80.76(15)
C54 Ca2 C35 66.14(14)
C56 Ca2 C35 110.63(14)
O4 Ca2 C52 87.61(14)
O3 Ca2 C52 102.50(14)
C33 Ca2 C52 152.16(16)
C34 Ca2 C52 124.27(15)
C54 Ca2 C52 50.33(14)
C35 Ca2 C52 115.72(14)
O4 Ca2 C36 133.00(15)
O3 Ca2 C36 101.96(15)
C53 Ca2 C36 112.03(15)
C55 Ca2 C36 85.24(16)
C54 Ca2 C36 84.47(15)
C56 Ca2 C36 113.04(16)
C52 Ca2 C36 133.00(16)
O4 Ca2 C37 107.35(16)
O3 Ca2 C37 85.84(16)
C34 Ca2 C37 50.06(18)
C53 Ca2 C37 138.14(16)
C55 Ca2 C37 114.36(18)
C54 Ca2 C37 113.86(16)
C56 Ca2 C37 138.48(17)
C35 Ca2 C37 50.38(16)
C52 Ca2 C37 163.35(17)
C28 O1 C25 103.8(4)
C28 O1 Ca1 127.2(3)
C25 O1 Ca1 129.0(3)
C32 O2 C29 106.3(4)
C32 O2 Ca1 125.9(3)
C29 O2 Ca1 127.7(3)
C60 O3 C57 106.0(4)
C60 O3 Ca2 129.3(3)
C57 O3 Ca2 124.3(3)
C64 O4 C61 104.9(4)
C64 O4 Ca2 128.5(3)
C61 O4 Ca2 126.5(3)
C5 C1 C2 107.9(4)
C5 C1 Ca1 75.7(3)
C2 C1 Ca1 74.4(3)
C5 C1 H1A 125.5
C2 C1 H1A 125.5
Ca1 C1 H1A 125.5
C3 C2 C1 109.5(5)
C3 C2 Ca1 74.7(3)
C1 C2 Ca1 75.3(3)
C3 C2 H2A 124.9
C1 C2 H2A 124.9
Ca1 C2 H2A 124.9
C4 C3 C2 106.0(4)
C4 C3 C12 119.7(5)
C2 C3 C12 134.4(5)
C4 C3 Ca1 74.6(3)
C2 C3 Ca1 75.1(3)
C12 C3 Ca1 115.0(3)
C3 C4 C9 126.5(4)
C3 C4 C5 110.4(4)
C9 C4 C5 123.0(4)
C3 C4 Ca1 75.3(2)
C9 C4 Ca1 113.4(3)
C5 C4 Ca1 76.5(3)
C1 C5 C6 136.5(5)
C1 C5 C4 106.2(4)
C6 C5 C4 117.3(4)
C1 C5 Ca1 74.3(3)
C6 C5 Ca1 116.8(3)
C4 C5 Ca1 73.1(2)
C7 C6 C5 119.3(5)
C7 C6 H6A 120.3
C5 C6 H6A 120.3
C6 C7 C8 122.7(5)
C6 C7 H7A 118.7
C8 C7 H7A 118.7
C9 C8 C7 120.1(5)
C9 C8 H8A 119.9
C7 C8 H8A 119.9
C8 C9 C4 117.4(4)
C8 C9 C10 128.5(5)
C4 C9 C10 114.1(4)
C11 C10 C9 122.4(5)
C11 C10 H10A 118.8
C9 C10 H10A 118.8
C10 C11 C12 126.5(5)
C10 C11 H11A 116.8
C12 C11 H11A 116.8
C11 C12 C3 110.7(4)
C11 C12 C13 109.9(4)
C3 C12 C13 112.6(4)
C11 C12 H12A 107.8
C3 C12 H12A 107.8
C13 C12 H12A 107.8
C22 C13 C14 110.4(4)
C22 C13 C12 112.5(4)
C14 C13 C12 110.0(4)
C22 C13 H13A 107.9
C14 C13 H13A 107.9
C12 C13 H13A 107.9
C15 C14 C13 126.3(5)
C15 C14 H14A 116.8
C13 C14 H14A 116.8
C14 C15 C16 121.3(5)
C14 C15 H15A 119.3
C16 C15 H15A 119.3
C17 C16 C21 116.7(5)
C17 C16 C15 127.4(6)
C21 C16 C15 115.9(5)
C16 C17 C18 120.6(6)
C16 C17 H17A 119.7
C18 C17 H17A 119.7
C19 C18 C17 123.0(6)
C19 C18 H18A 118.5
C17 C18 H18A 118.5
C18 C19 C20 117.7(6)
C18 C19 H19A 121.1
C20 C19 H19A 121.1
C21 C20 C24 107.1(6)
C21 C20 C19 118.0(5)
C24 C20 C19 135.0(6)
C21 C20 Ca1 74.8(3)
C24 C20 Ca1 73.1(3)
C19 C20 Ca1 118.0(4)
C16 C21 C22 125.4(5)
C16 C21 C20 124.1(5)
C22 C21 C20 110.5(5)
C16 C21 Ca1 117.8(3)
C22 C21 Ca1 74.8(3)
C20 C21 Ca1 75.4(3)
C21 C22 C23 105.2(4)
C21 C22 C13 120.5(5)
C23 C22 C13 134.3(5)
C21 C22 Ca1 75.5(3)
C23 C22 Ca1 72.2(3)
C13 C22 Ca1 116.1(3)
C24 C23 C22 110.7(5)
C24 C23 Ca1 76.3(3)
C22 C23 Ca1 77.6(3)
C24 C23 H23A 124.0
C22 C23 H23A 124.0
Ca1 C23 H23A 124.0
C23 C24 C20 106.6(6)
C23 C24 Ca1 73.3(3)
C20 C24 Ca1 76.8(4)
C23 C24 H24A 126.0
C20 C24 H24A 126.0
Ca1 C24 H24A 126.0
O1 C25 C26 105.0(4)
O1 C25 H25A 110.8
C26 C25 H25A 110.8
O1 C25 H25B 110.8
C26 C25 H25B 110.8
H25A C25 H25B 108.8
C25 C26 C27 104.6(4)
C25 C26 H26A 110.8
C27 C26 H26A 110.8
C25 C26 H26B 110.8
C27 C26 H26B 110.8
H26A C26 H26B 108.9
C28 C27 C26 104.0(4)
C28 C27 H27A 111.0
C26 C27 H27A 111.0
C28 C27 H27B 111.0
C26 C27 H27B 111.0
H27A C27 H27B 109.0
O1 C28 C27 104.4(4)
O1 C28 H28A 110.9
C27 C28 H28A 110.9
O1 C28 H28B 110.9
C27 C28 H28B 110.9
H28A C28 H28B 108.9
O2 C29 C30 104.7(4)
O2 C29 H29A 110.8
C30 C29 H29A 110.8
O2 C29 H29B 110.8
C30 C29 H29B 110.8
H29A C29 H29B 108.9
C31 C30 C29 105.4(4)
C31 C30 H30A 110.7
C29 C30 H30A 110.7
C31 C30 H30B 110.7
C29 C30 H30B 110.7
H30A C30 H30B 108.8
C30 C31 C32 103.9(5)
C30 C31 H31A 111.0
C32 C31 H31A 111.0
C30 C31 H31B 111.0
C32 C31 H31B 111.0
H31A C31 H31B 109.0
O2 C32 C31 108.3(5)
O2 C32 H32A 110.0
C31 C32 H32A 110.0
O2 C32 H32B 110.0
C31 C32 H32B 110.0
H32A C32 H32B 108.4
C34 C33 C37 109.2(6)
C34 C33 Ca2 75.1(3)
C37 C33 Ca2 77.8(3)
C34 C33 H33A 124.7
C37 C33 H33A 124.7
Ca2 C33 H33A 124.7
C33 C34 C35 109.3(5)
C33 C34 Ca2 74.6(3)
C35 C34 Ca2 76.9(3)
C33 C34 H34A 124.8
C35 C34 H34A 124.8
Ca2 C34 H34A 124.8
C36 C35 C34 106.4(4)
C36 C35 C44 119.8(5)
C34 C35 C44 133.8(5)
C36 C35 Ca2 75.8(3)
C34 C35 Ca2 73.0(3)
C44 C35 Ca2 116.1(3)
C35 C36 C41 126.6(5)
C35 C36 C37 110.0(5)
C41 C36 C37 123.4(5)
C35 C36 Ca2 74.4(3)
C41 C36 Ca2 118.4(3)
C37 C36 Ca2 74.9(3)
C38 C37 C33 139.3(6)
C38 C37 C36 115.6(6)
C33 C37 C36 105.1(6)
C38 C37 Ca2 118.3(4)
C33 C37 Ca2 71.9(3)
C36 C37 Ca2 74.8(3)
C39 C38 C37 120.1(6)
C39 C38 H38A 119.9
C37 C38 H38A 119.9
C38 C39 C40 123.5(5)
C38 C39 H39A 118.3
C40 C39 H39A 118.3
C41 C40 C39 120.0(6)
C41 C40 H40A 120.0
C39 C40 H40A 120.0
C40 C41 C36 117.4(5)
C40 C41 C42 128.4(5)
C36 C41 C42 114.1(5)
C43 C42 C41 121.8(5)
C43 C42 H42A 119.1
C41 C42 H42A 119.1
C42 C43 C44 126.8(5)
C42 C43 H43A 116.6
C44 C43 H43A 116.6
C35 C44 C43 110.6(4)
C35 C44 C45 113.7(4)
C43 C44 C45 109.8(4)
C35 C44 H44A 107.5
C43 C44 H44A 107.5
C45 C44 H44A 107.5
C46 C45 C54 109.9(5)
C46 C45 C44 111.0(5)
C54 C45 C44 113.2(4)
C46 C45 H45A 107.5
C54 C45 H45A 107.5
C44 C45 H45A 107.5
C47 C46 C45 126.3(5)
C47 C46 H46A 116.9
C45 C46 H46A 116.9
C46 C47 C48 122.2(5)
C46 C47 H47A 118.9
C48 C47 H47A 118.9
C49 C48 C53 118.1(5)
C49 C48 C47 127.6(5)
C53 C48 C47 114.2(4)
C48 C49 C50 120.0(5)
C48 C49 H49A 120.0
C50 C49 H49A 120.0
C51 C50 C49 122.5(5)
C51 C50 H50A 118.7
C49 C50 H50A 118.7
C50 C51 C52 119.5(5)
C50 C51 H51A 120.2
C52 C51 H51A 120.2
C56 C52 C51 137.2(5)
C56 C52 C53 105.6(4)
C51 C52 C53 117.2(5)
C56 C52 Ca2 74.0(3)
C51 C52 Ca2 116.8(3)
C53 C52 Ca2 73.2(2)
C54 C53 C48 127.1(5)
C54 C53 C52 110.3(4)
C48 C53 C52 122.5(5)
C54 C53 Ca2 75.4(3)
C48 C53 Ca2 114.6(3)
C52 C53 Ca2 76.3(2)
C53 C54 C55 106.5(4)
C53 C54 C45 120.3(5)
C55 C54 C45 133.2(5)
C53 C54 Ca2 74.7(3)
C55 C54 Ca2 74.8(3)
C45 C54 Ca2 115.0(3)
C54 C55 C56 109.4(5)
C54 C55 Ca2 75.2(3)
C56 C55 Ca2 75.5(3)
C54 C55 H55A 124.8
C56 C55 H55A 124.8
Ca2 C55 H55A 124.8
C55 C56 C52 108.2(4)
C55 C56 Ca2 74.3(3)
C52 C56 Ca2 75.8(3)
C55 C56 H56A 125.4
C52 C56 H56A 125.4
Ca2 C56 H56A 125.4
O3 C57 C58 107.6(5)
O3 C57 H57A 110.2
C58 C57 H57A 110.2
O3 C57 H57B 110.2
C58 C57 H57B 110.2
H57A C57 H57B 108.5
C57 C58 C59 106.4(5)
C57 C58 H58A 110.5
C59 C58 H58A 110.5
C57 C58 H58B 110.5
C59 C58 H58B 110.5
H58A C58 H58B 108.6
C60 C59 C58 104.5(4)
C60 C59 H59A 110.9
C58 C59 H59A 110.9
C60 C59 H59B 110.9
C58 C59 H59B 110.9
H59A C59 H59B 108.9
O3 C60 C59 106.9(4)
O3 C60 H60A 110.3
C59 C60 H60A 110.3
O3 C60 H60B 110.3
C59 C60 H60B 110.3
H60A C60 H60B 108.6
O4 C61 C62 104.4(4)
O4 C61 H61A 110.9
C62 C61 H61A 110.9
O4 C61 H61B 110.9
C62 C61 H61B 110.9
H61A C61 H61B 108.9
C61 C62 C63 103.0(4)
C61 C62 H62A 111.2
C63 C62 H62A 111.2
C61 C62 H62B 111.2
C63 C62 H62B 111.2
H62A C62 H62B 109.1
C62 C63 C64 104.3(4)
C62 C63 H63A 110.9
C64 C63 H63A 110.9
C62 C63 H63B 110.9
C64 C63 H63B 110.9
H63A C63 H63B 108.9
O4 C64 C63 106.9(4)
O4 C64 H64A 110.3
C63 C64 H64A 110.3
O4 C64 H64B 110.3
C63 C64 H64B 110.3
H64A C64 H64B 108.6

loop_
_geom_bond_atom_site_label_1
_geom_bond_atom_site_label_2
_geom_bond_site_symmetry_2
_geom_bond_distance
_geom_bond_publ_flag
Ca1 O1 . 2.346(4) ?
Ca1 O2 . 2.357(4) ?
Ca1 C23 . 2.671(5) ?
Ca1 C4 . 2.699(4) ?
Ca1 C3 . 2.709(4) ?
Ca1 C24 . 2.709(5) ?
Ca1 C2 . 2.715(5) ?
Ca1 C1 . 2.726(5) ?
Ca1 C22 . 2.739(4) ?
Ca1 C5 . 2.744(5) ?
Ca1 C21 . 2.748(5) ?
Ca1 C20 . 2.756(6) ?
Ca2 O4 . 2.351(4) ?
Ca2 O3 . 2.354(4) ?
Ca2 C33 . 2.686(5) ?
Ca2 C34 . 2.692(5) ?
Ca2 C53 . 2.705(4) ?
Ca2 C55 . 2.707(5) ?
Ca2 C54 . 2.713(5) ?
Ca2 C56 . 2.722(5) ?
Ca2 C35 . 2.742(4) ?
Ca2 C52 . 2.745(4) ?
Ca2 C36 . 2.761(5) ?
Ca2 C37 . 2.762(5) ?
O1 C28 . 1.448(6) ?
O1 C25 . 1.453(6) ?
O2 C32 . 1.397(8) ?
O2 C29 . 1.464(6) ?
O3 C60 . 1.442(6) ?
O3 C57 . 1.463(8) ?
O4 C64 . 1.438(7) ?
O4 C61 . 1.444(6) ?
C1 C5 . 1.415(7) ?
C1 C2 . 1.422(7) ?
C1 H1A . .9900 ?
C2 C3 . 1.412(7) ?
C2 H2A . .9900 ?
C3 C4 . 1.407(6) ?
C3 C12 . 1.511(7) ?
C4 C9 . 1.419(6) ?
C4 C5 . 1.428(7) ?
C5 C6 . 1.418(7) ?
C6 C7 . 1.366(7) ?
C6 H6A . .9400 ?
C7 C8 . 1.424(7) ?
C7 H7A . .9400 ?
C8 C9 . 1.374(7) ?
C8 H8A . .9400 ?
C9 C10 . 1.444(7) ?
C10 C11 . 1.338(7) ?
C10 H10A . .9400 ?
C11 C12 . 1.501(8) ?
C11 H11A . .9400 ?
C12 C13 . 1.586(7) ?
C12 H12A . .9900 ?
C13 C22 . 1.510(6) ?
C13 C14 . 1.512(7) ?
C13 H13A . .9900 ?
C14 C15 . 1.329(7) ?
C14 H14A . .9400 ?
C15 C16 . 1.455(7) ?
C15 H15A . .9400 ?
C16 C17 . 1.385(8) ?
C16 C21 . 1.395(8) ?
C17 C18 . 1.414(10) ?
C17 H17A . .9400 ?
C18 C19 . 1.377(9) ?
C18 H18A . .9400 ?
C19 C20 . 1.428(8) ?
C19 H19A . .9400 ?
C20 C21 . 1.414(7) ?
C20 C24 . 1.419(7) ?
C21 C22 . 1.403(7) ?
C22 C23 . 1.411(7) ?
C23 C24 . 1.410(8) ?
C23 H23A . .9900 ?
C24 H24A . .9900 ?
C25 C26 . 1.511(7) ?
C25 H25A . .9800 ?
C25 H25B . .9800 ?
C26 C27 . 1.536(7) ?
C26 H26A . .9800 ?
C26 H26B . .9800 ?
C27 C28 . 1.516(7) ?
C27 H27A . .9800 ?
C27 H27B . .9800 ?
C28 H28A . .9800 ?
C28 H28B . .9800 ?
C29 C30 . 1.515(7) ?
C29 H29A . .9800 ?
C29 H29B . .9800 ?
C30 C31 . 1.512(7) ?
C30 H30A . .9800 ?
C30 H30B . .9800 ?
C31 C32 . 1.528(8) ?
C31 H31A . .9800 ?
C31 H31B . .9800 ?
C32 H32A . .9800 ?
C32 H32B . .9800 ?
C33 C34 . 1.406(7) ?
C33 C37 . 1.427(8) ?
C33 H33A . .9900 ?
C34 C35 . 1.415(7) ?
C34 H34A . .9900 ?
C35 C36 . 1.414(7) ?
C35 C44 . 1.511(6) ?
C36 C41 . 1.420(7) ?
C36 C37 . 1.446(7) ?
C37 C38 . 1.410(8) ?
C38 C39 . 1.364(9) ?
C38 H38A . .9400 ?
C39 C40 . 1.401(9) ?
C39 H39A . .9400 ?
C40 C41 . 1.368(8) ?
C40 H40A . .9400 ?
C41 C42 . 1.463(8) ?
C42 C43 . 1.341(7) ?
C42 H42A . .9400 ?
C43 C44 . 1.512(7) ?
C43 H43A . .9400 ?
C44 C45 . 1.559(7) ?
C44 H44A . .9900 ?
C45 C46 . 1.524(9) ?
C45 C54 . 1.532(7) ?
C45 H45A . .9900 ?
C46 C47 . 1.339(8) ?
C46 H46A . .9400 ?
C47 C48 . 1.469(7) ?
C47 H47A . .9400 ?
C48 C49 . 1.371(7) ?
C48 C53 . 1.405(7) ?
C49 C50 . 1.421(7) ?
C49 H49A . .9400 ?
C50 C51 . 1.356(7) ?
C50 H50A . .9400 ?
C51 C52 . 1.422(7) ?
C51 H51A . .9400 ?
C52 C56 . 1.421(7) ?
C52 C53 . 1.430(6) ?
C53 C54 . 1.397(7) ?
C54 C55 . 1.404(7) ?
C55 C56 . 1.411(7) ?
C55 H55A . .9900 ?
C56 H56A . .9900 ?
C57 C58 . 1.477(8) ?
C57 H57A . .9800 ?
C57 H57B . .9800 ?
C58 C59 . 1.515(7) ?
C58 H58A . .9800 ?
C58 H58B . .9800 ?
C59 C60 . 1.489(7) ?
C59 H59A . .9800 ?
C59 H59B . .9800 ?
C60 H60A . .9800 ?
C60 H60B . .9800 ?
C61 C62 . 1.502(7) ?
C61 H61A . .9800 ?
C61 H61B . .9800 ?
C62 C63 . 1.518(7) ?
C62 H62A . .9800 ?
C62 H62B . .9800 ?
C63 C64 . 1.531(7) ?
C63 H63A . .9800 ?
C63 H63B . .9800 ?
C64 H64A . .9800 ?
C64 H64B . .9800 ?

loop_
_geom_torsion_atom_site_label_1
_geom_torsion_atom_site_label_2
_geom_torsion_atom_site_label_3
_geom_torsion_atom_site_label_4
_geom_torsion
O2 Ca1 O1 C28 -33.6(4)
C23 Ca1 O1 C28 -166.4(4)
C4 Ca1 O1 C28 98.8(4)
C3 Ca1 O1 C28 109.2(4)
C24 Ca1 O1 C28 -136.8(4)
C2 Ca1 O1 C28 77.0(4)
C1 Ca1 O1 C28 53.1(4)
C22 Ca1 O1 C28 -172.8(3)
C5 Ca1 O1 C28 68.7(4)
C21 Ca1 O1 C28 -138.8(4)
C20 Ca1 O1 C28 -119.2(4)
O2 Ca1 O1 C25 146.0(4)
C23 Ca1 O1 C25 13.2(4)
C4 Ca1 O1 C25 -81.6(4)
C3 Ca1 O1 C25 -71.3(4)
C24 Ca1 O1 C25 42.7(4)
C2 Ca1 O1 C25 -103.4(4)
C1 Ca1 O1 C25 -127.3(4)
C22 Ca1 O1 C25 6.7(5)
C5 Ca1 O1 C25 -111.8(4)
C21 Ca1 O1 C25 40.7(5)
C20 Ca1 O1 C25 60.3(5)
O1 Ca1 O2 C32 141.7(5)
C23 Ca1 O2 C32 -128.6(5)
C4 Ca1 O2 C32 52.8(6)
C3 Ca1 O2 C32 10.6(6)
C24 Ca1 O2 C32 -135.0(5)
C2 Ca1 O2 C32 4.3(6)
C1 Ca1 O2 C32 29.0(5)
C22 Ca1 O2 C32 -87.3(5)
C5 Ca1 O2 C32 55.5(5)
C21 Ca1 O2 C32 -84.3(5)
C20 Ca1 O2 C32 -109.6(5)
O1 Ca1 O2 C29 -41.7(4)
C23 Ca1 O2 C29 48.0(5)
C4 Ca1 O2 C29 -130.6(4)
C3 Ca1 O2 C29 -172.8(4)
C24 Ca1 O2 C29 41.6(4)
C2 Ca1 O2 C29 -179.1(4)
C1 Ca1 O2 C29 -154.4(4)
C22 Ca1 O2 C29 89.3(4)
C5 Ca1 O2 C29 -127.9(4)
C21 Ca1 O2 C29 92.2(4)
C20 Ca1 O2 C29 67.0(4)
O4 Ca2 O3 C60 40.6(4)
C33 Ca2 O3 C60 -42.1(4)
C34 Ca2 O3 C60 -48.9(5)
C53 Ca2 O3 C60 131.2(4)
C55 Ca2 O3 C60 178.8(4)
C54 Ca2 O3 C60 173.0(4)
C56 Ca2 O3 C60 154.0(4)
C35 Ca2 O3 C60 -90.1(4)
C52 Ca2 O3 C60 127.6(4)
C36 Ca2 O3 C60 -92.9(4)
C37 Ca2 O3 C60 -67.0(4)
O4 Ca2 O3 C57 -147.3(5)
C33 Ca2 O3 C57 130.0(5)
C34 Ca2 O3 C57 123.2(5)
C53 Ca2 O3 C57 -56.7(6)
C55 Ca2 O3 C57 -9.1(5)
C54 Ca2 O3 C57 -14.9(6)
C56 Ca2 O3 C57 -33.9(5)
C35 Ca2 O3 C57 82.0(5)
C52 Ca2 O3 C57 -60.4(5)
C36 Ca2 O3 C57 79.2(5)
C37 Ca2 O3 C57 105.1(5)
O3 Ca2 O4 C64 -143.9(4)
C33 Ca2 O4 C64 -40.1(4)
C34 Ca2 O4 C64 -10.8(4)
C53 Ca2 O4 C64 83.4(4)
C55 Ca2 O4 C64 106.5(4)
C54 Ca2 O4 C64 73.6(4)
C56 Ca2 O4 C64 129.7(4)
C35 Ca2 O4 C64 -5.3(5)
C52 Ca2 O4 C64 113.5(4)
C36 Ca2 O4 C64 -39.9(5)
C37 Ca2 O4 C64 -59.1(4)
O3 Ca2 O4 C61 38.4(4)
C33 Ca2 O4 C61 142.2(4)
C34 Ca2 O4 C61 171.5(4)
C53 Ca2 O4 C61 -94.3(4)
C55 Ca2 O4 C61 -71.2(4)
C54 Ca2 O4 C61 -104.1(4)
C56 Ca2 O4 C61 -48.0(4)
C35 Ca2 O4 C61 176.9(3)
C52 Ca2 O4 C61 -64.3(4)
C36 Ca2 O4 C61 142.3(3)
C37 Ca2 O4 C61 123.2(4)
O1 Ca1 C1 C5 32.4(3)
O2 Ca1 C1 C5 119.2(3)
C23 Ca1 C1 C5 -84.0(3)
C4 Ca1 C1 C5 -37.8(3)
C3 Ca1 C1 C5 -77.5(3)
C24 Ca1 C1 C5 -116.0(5)
C2 Ca1 C1 C5 -113.6(4)
C22 Ca1 C1 C5 -106.3(3)
C21 Ca1 C1 C5 -138.2(3)
C20 Ca1 C1 C5 -158.6(3)
O1 Ca1 C1 C2 146.0(3)
O2 Ca1 C1 C2 -127.2(3)
C23 Ca1 C1 C2 29.6(4)
C4 Ca1 C1 C2 75.8(3)
C3 Ca1 C1 C2 36.1(3)
C24 Ca1 C1 C2 -2.4(7)
C22 Ca1 C1 C2 7.3(3)
C5 Ca1 C1 C2 113.6(4)
C21 Ca1 C1 C2 -24.6(3)
C20 Ca1 C1 C2 -45.0(4)
C5 C1 C2 C3 1.4(5)
Ca1 C1 C2 C3 -67.5(3)
C5 C1 C2 Ca1 68.9(3)
O1 Ca1 C2 C3 67.5(3)
O2 Ca1 C2 C3 171.2(3)
C23 Ca1 C2 C3 -43.1(3)
C4 Ca1 C2 C3 38.1(3)
C24 Ca1 C2 C3 -65.6(4)
C1 Ca1 C2 C3 115.4(4)
C22 Ca1 C2 C3 -57.6(3)
C5 Ca1 C2 C3 78.5(3)
C21 Ca1 C2 C3 -87.1(3)
C20 Ca1 C2 C3 -95.6(3)
O1 Ca1 C2 C1 -47.9(4)
O2 Ca1 C2 C1 55.8(3)
C23 Ca1 C2 C1 -158.5(3)
C4 Ca1 C2 C1 -77.3(3)
C3 Ca1 C2 C1 -115.4(4)
C24 Ca1 C2 C1 179.0(3)
C22 Ca1 C2 C1 -173.1(3)
C5 Ca1 C2 C1 -36.9(3)
C21 Ca1 C2 C1 157.4(3)
C20 Ca1 C2 C1 149.0(3)
C1 C2 C3 C4 -.8(5)
Ca1 C2 C3 C4 -68.7(3)
C1 C2 C3 C12 178.5(5)
Ca1 C2 C3 C12 110.6(5)
C1 C2 C3 Ca1 67.9(3)
O1 Ca1 C3 C4 -20.9(3)
O2 Ca1 C3 C4 99.5(3)
C23 Ca1 C3 C4 -109.3(3)
C24 Ca1 C3 C4 -117.5(3)
C2 Ca1 C3 C4 111.6(4)
C1 Ca1 C3 C4 75.4(3)
C22 Ca1 C3 C4 -134.1(3)
C5 Ca1 C3 C4 36.2(3)
C21 Ca1 C3 C4 -158.2(3)
C20 Ca1 C3 C4 -150.4(3)
O1 Ca1 C3 C2 -132.6(3)
O2 Ca1 C3 C2 -12.1(4)
C23 Ca1 C3 C2 139.1(3)
C4 Ca1 C3 C2 -111.6(4)
C24 Ca1 C3 C2 130.9(3)
C1 Ca1 C3 C2 -36.3(3)
C22 Ca1 C3 C2 114.2(3)
C5 Ca1 C3 C2 -75.4(3)
C21 Ca1 C3 C2 90.1(3)
C20 Ca1 C3 C2 98.0(3)
O1 Ca1 C3 C12 95.0(4)
O2 Ca1 C3 C12 -144.5(4)
C23 Ca1 C3 C12 6.7(4)
C4 Ca1 C3 C12 116.0(5)
C24 Ca1 C3 C12 -1.5(4)
C2 Ca1 C3 C12 -132.4(5)
C1 Ca1 C3 C12 -168.7(4)
C22 Ca1 C3 C12 -18.2(4)
C5 Ca1 C3 C12 152.2(4)
C21 Ca1 C3 C12 -42.3(4)
C20 Ca1 C3 C12 -34.4(4)
C2 C3 C4 C9 177.6(4)
C12 C3 C4 C9 -1.8(7)
Ca1 C3 C4 C9 108.5(4)
C2 C3 C4 C5 .0(5)
C12 C3 C4 C5 -179.5(4)
Ca1 C3 C4 C5 -69.2(3)
C2 C3 C4 Ca1 69.2(3)
C12 C3 C4 Ca1 -110.3(4)
O1 Ca1 C4 C3 161.8(3)
O2 Ca1 C4 C3 -110.4(3)
C23 Ca1 C4 C3 70.5(3)
C24 Ca1 C4 C3 78.7(3)
C2 Ca1 C4 C3 -38.2(3)
C1 Ca1 C4 C3 -78.5(3)
C22 Ca1 C4 C3 41.0(3)
C5 Ca1 C4 C3 -115.7(4)
C21 Ca1 C4 C3 23.6(3)
C20 Ca1 C4 C3 42.7(4)
O1 Ca1 C4 C9 38.0(3)
O2 Ca1 C4 C9 125.7(3)
C23 Ca1 C4 C9 -53.3(4)
C3 Ca1 C4 C9 -123.8(5)
C24 Ca1 C4 C9 -45.1(4)
C2 Ca1 C4 C9 -162.0(4)
C1 Ca1 C4 C9 157.7(4)
C22 Ca1 C4 C9 -82.8(3)
C5 Ca1 C4 C9 120.5(5)
C21 Ca1 C4 C9 -100.3(4)
C20 Ca1 C4 C9 -81.1(4)
O1 Ca1 C4 C5 -82.5(3)
O2 Ca1 C4 C5 5.3(3)
C23 Ca1 C4 C5 -173.7(3)
C3 Ca1 C4 C5 115.7(4)
C24 Ca1 C4 C5 -165.6(3)
C2 Ca1 C4 C5 77.5(3)
C1 Ca1 C4 C5 37.2(3)
C22 Ca1 C4 C5 156.8(3)
C21 Ca1 C4 C5 139.3(3)
C20 Ca1 C4 C5 158.4(3)
C2 C1 C5 C6 179.3(5)
Ca1 C1 C5 C6 -112.6(6)
C2 C1 C5 C4 -1.4(5)
Ca1 C1 C5 C4 66.6(3)
C2 C1 C5 Ca1 -68.0(3)
C3 C4 C5 C1 .9(5)
C9 C4 C5 C1 -176.9(4)
Ca1 C4 C5 C1 -67.5(3)
C3 C4 C5 C6 -179.7(4)
C9 C4 C5 C6 2.6(6)
Ca1 C4 C5 C6 111.9(4)
C3 C4 C5 Ca1 68.4(3)
C9 C4 C5 Ca1 -109.4(4)
O1 Ca1 C5 C1 -150.3(3)
O2 Ca1 C5 C1 -63.1(3)
C23 Ca1 C5 C1 120.5(3)
C4 Ca1 C5 C1 112.9(4)
C3 Ca1 C5 C1 77.0(3)
C24 Ca1 C5 C1 139.8(4)
C2 Ca1 C5 C1 37.3(3)
C22 Ca1 C5 C1 86.8(3)
C21 Ca1 C5 C1 57.1(3)
C20 Ca1 C5 C1 55.9(6)
O1 Ca1 C5 C6 -15.7(4)
O2 Ca1 C5 C6 71.4(4)
C23 Ca1 C5 C6 -104.9(4)
C4 Ca1 C5 C6 -112.5(5)
C3 Ca1 C5 C6 -148.4(5)
C24 Ca1 C5 C6 -85.6(5)
C2 Ca1 C5 C6 171.9(5)
C1 Ca1 C5 C6 134.6(5)
C22 Ca1 C5 C6 -138.6(4)
C21 Ca1 C5 C6 -168.3(4)
C20 Ca1 C5 C6 -169.5(5)
O1 Ca1 C5 C4 96.8(3)
O2 Ca1 C5 C4 -176.0(3)
C23 Ca1 C5 C4 7.6(3)
C3 Ca1 C5 C4 -35.9(3)
C24 Ca1 C5 C4 26.9(5)
C2 Ca1 C5 C4 -75.5(3)
C1 Ca1 C5 C4 -112.9(4)
C22 Ca1 C5 C4 -26.0(3)
C21 Ca1 C5 C4 -55.8(3)
C20 Ca1 C5 C4 -56.9(6)
C1 C5 C6 C7 179.1(6)
C4 C5 C6 C7 -.1(7)
Ca1 C5 C6 C7 83.8(5)
C5 C6 C7 C8 -1.8(8)
C6 C7 C8 C9 1.4(8)
C7 C8 C9 C4 1.0(7)
C7 C8 C9 C10 -178.6(5)
C3 C4 C9 C8 179.6(4)
C5 C4 C9 C8 -3.0(7)
Ca1 C4 C9 C8 -91.7(4)
C3 C4 C9 C10 -.8(7)
C5 C4 C9 C10 176.6(4)
Ca1 C4 C9 C10 87.9(4)
C8 C9 C10 C11 -179.6(5)
C4 C9 C10 C11 .8(7)
C9 C10 C11 C12 1.9(9)
C10 C11 C12 C3 -4.1(8)
C10 C11 C12 C13 -129.0(6)
C4 C3 C12 C11 3.8(6)
C2 C3 C12 C11 -175.4(5)
Ca1 C3 C12 C11 -82.0(5)
C4 C3 C12 C13 127.3(5)
C2 C3 C12 C13 -52.0(7)
Ca1 C3 C12 C13 41.4(5)
C11 C12 C13 C22 75.7(6)
C3 C12 C13 C22 -48.2(6)
C11 C12 C13 C14 -160.8(4)
C3 C12 C13 C14 75.4(5)
C22 C13 C14 C15 4.4(6)
C12 C13 C14 C15 -120.3(5)
C13 C14 C15 C16 -1.6(8)
C14 C15 C16 C17 -178.3(5)
C14 C15 C16 C21 -1.6(7)
C21 C16 C17 C18 .0(8)
C15 C16 C17 C18 176.6(5)
C16 C17 C18 C19 -.3(10)
C17 C18 C19 C20 .4(9)
C18 C19 C20 C21 -.3(8)
C18 C19 C20 C24 -179.6(6)
C18 C19 C20 Ca1 86.6(6)
O1 Ca1 C20 C21 -150.5(3)
O2 Ca1 C20 C21 122.8(3)
C23 Ca1 C20 C21 -75.5(3)
C4 Ca1 C20 C21 -37.6(4)
C3 Ca1 C20 C21 -15.9(4)
C24 Ca1 C20 C21 -113.6(5)
C2 Ca1 C20 C21 17.2(4)
C1 Ca1 C20 C21 40.2(4)
C22 Ca1 C20 C21 -35.4(3)
C5 Ca1 C20 C21 1.7(7)
O1 Ca1 C20 C24 -36.9(4)
O2 Ca1 C20 C24 -123.5(4)
C23 Ca1 C20 C24 38.2(3)
C4 Ca1 C20 C24 76.0(4)
C3 Ca1 C20 C24 97.8(4)
C2 Ca1 C20 C24 130.8(4)
C1 Ca1 C20 C24 153.8(3)
C22 Ca1 C20 C24 78.2(4)
C5 Ca1 C20 C24 115.3(6)
C21 Ca1 C20 C24 113.6(5)
O1 Ca1 C20 C19 95.5(5)
O2 Ca1 C20 C19 8.9(5)
C23 Ca1 C20 C19 170.6(6)
C4 Ca1 C20 C19 -151.6(4)
C3 Ca1 C20 C19 -129.8(5)
C24 Ca1 C20 C19 132.5(7)
C2 Ca1 C20 C19 -96.8(5)
C1 Ca1 C20 C19 -73.8(6)
C22 Ca1 C20 C19 -149.4(6)
C5 Ca1 C20 C19 -112.2(6)
C21 Ca1 C20 C19 -113.9(6)
C17 C16 C21 C22 178.7(5)
C15 C16 C21 C22 1.7(7)
C17 C16 C21 C20 .2(7)
C15 C16 C21 C20 -176.8(5)
C17 C16 C21 Ca1 -90.6(5)
C15 C16 C21 Ca1 92.4(5)
C24 C20 C21 C16 179.5(5)
C19 C20 C21 C16 .0(7)
Ca1 C20 C21 C16 -114.0(5)
C24 C20 C21 C22 .8(6)
C19 C20 C21 C22 -178.7(4)
Ca1 C20 C21 C22 67.3(3)
C24 C20 C21 Ca1 -66.5(4)
C19 C20 C21 Ca1 114.0(5)
O1 Ca1 C21 C16 161.1(4)
O2 Ca1 C21 C16 62.0(4)
C23 Ca1 C21 C16 -160.9(5)
C4 Ca1 C21 C16 -85.0(4)
C3 Ca1 C21 C16 -73.4(4)
C24 Ca1 C21 C16 158.4(5)
C2 Ca1 C21 C16 -43.1(4)
C1 Ca1 C21 C16 -30.9(4)
C22 Ca1 C21 C16 -122.4(6)
C5 Ca1 C21 C16 -58.1(5)
C20 Ca1 C21 C16 121.2(5)
O1 Ca1 C21 C22 -76.5(4)
O2 Ca1 C21 C22 -175.6(3)
C23 Ca1 C21 C22 -38.5(3)
C4 Ca1 C21 C22 37.4(3)
C3 Ca1 C21 C22 49.0(3)
C24 Ca1 C21 C22 -79.1(3)
C2 Ca1 C21 C22 79.3(3)
C1 Ca1 C21 C22 91.5(3)
C5 Ca1 C21 C22 64.3(4)
C20 Ca1 C21 C22 -116.4(5)
O1 Ca1 C21 C20 39.9(4)
O2 Ca1 C21 C20 -59.2(3)
C23 Ca1 C21 C20 77.9(4)
C4 Ca1 C21 C20 153.8(3)
C3 Ca1 C21 C20 165.4(3)
C24 Ca1 C21 C20 37.2(3)
C2 Ca1 C21 C20 -164.3(3)
C1 Ca1 C21 C20 -152.1(3)
C22 Ca1 C21 C20 116.4(5)
C5 Ca1 C21 C20 -179.3(3)
C16 C21 C22 C23 -179.7(5)
C20 C21 C22 C23 -1.1(5)
Ca1 C21 C22 C23 66.6(3)
C16 C21 C22 C13 1.5(7)
C20 C21 C22 C13 -179.8(4)
Ca1 C21 C22 C13 -112.1(4)
C16 C21 C22 Ca1 113.6(5)
C20 C21 C22 Ca1 -67.7(4)
C14 C13 C22 C21 -4.2(6)
C12 C13 C22 C21 119.1(5)
C14 C13 C22 C23 177.5(5)
C12 C13 C22 C23 -59.2(7)
C14 C13 C22 Ca1 -92.2(4)
C12 C13 C22 Ca1 31.1(6)
O1 Ca1 C22 C21 124.5(3)
O2 Ca1 C22 C21 5.8(4)
C23 Ca1 C22 C21 111.5(4)
C4 Ca1 C22 C21 -145.9(3)
C3 Ca1 C22 C21 -124.7(3)
C24 Ca1 C22 C21 75.1(3)
C2 Ca1 C22 C21 -97.0(3)
C1 Ca1 C22 C21 -100.8(3)
C5 Ca1 C22 C21 -133.0(3)
C20 Ca1 C22 C21 35.6(3)
O1 Ca1 C22 C23 13.0(4)
O2 Ca1 C22 C23 -105.7(3)
C4 Ca1 C22 C23 102.6(3)
C3 Ca1 C22 C23 123.8(3)
C24 Ca1 C22 C23 -36.4(3)
C2 Ca1 C22 C23 151.5(3)
C1 Ca1 C22 C23 147.7(3)
C5 Ca1 C22 C23 115.5(3)
C21 Ca1 C22 C23 -111.5(4)
C20 Ca1 C22 C23 -75.9(3)
O1 Ca1 C22 C13 -118.4(4)
O2 Ca1 C22 C13 123.0(4)
C23 Ca1 C22 C13 -131.3(6)
C4 Ca1 C22 C13 -28.7(4)
C3 Ca1 C22 C13 -7.5(4)
C24 Ca1 C22 C13 -167.7(5)
C2 Ca1 C22 C13 20.1(4)
C1 Ca1 C22 C13 16.4(4)
C5 Ca1 C22 C13 -15.8(4)
C21 Ca1 C22 C13 117.2(5)
C20 Ca1 C22 C13 152.8(5)
C21 C22 C23 C24 .9(5)
C13 C22 C23 C24 179.4(4)
Ca1 C22 C23 C24 69.9(3)
C21 C22 C23 Ca1 -69.0(3)
C13 C22 C23 Ca1 109.5(5)
O1 Ca1 C23 C24 75.8(3)
O2 Ca1 C23 C24 -12.5(4)
C4 Ca1 C23 C24 166.6(3)
C3 Ca1 C23 C24 -165.0(3)
C2 Ca1 C23 C24 -144.9(3)
C1 Ca1 C23 C24 -160.0(3)
C22 Ca1 C23 C24 -115.3(5)
C5 Ca1 C23 C24 162.7(3)
C21 Ca1 C23 C24 -77.5(4)
C20 Ca1 C23 C24 -37.7(3)
O1 Ca1 C23 C22 -168.9(3)
O2 Ca1 C23 C22 102.8(3)
C4 Ca1 C23 C22 -78.2(3)
C3 Ca1 C23 C22 -49.8(3)
C24 Ca1 C23 C22 115.3(5)
C2 Ca1 C23 C22 -29.6(3)
C1 Ca1 C23 C22 -44.7(4)
C5 Ca1 C23 C22 -82.0(3)
C21 Ca1 C23 C22 37.8(3)
C20 Ca1 C23 C22 77.5(3)
C22 C23 C24 C20 -.5(6)
Ca1 C23 C24 C20 70.3(4)
C22 C23 C24 Ca1 -70.8(3)
C21 C20 C24 C23 -.2(6)
C19 C20 C24 C23 179.2(6)
Ca1 C20 C24 C23 -67.9(3)
C21 C20 C24 Ca1 67.7(4)
C19 C20 C24 Ca1 -113.0(7)
O1 Ca1 C24 C23 -102.9(3)
O2 Ca1 C24 C23 170.7(3)
C4 Ca1 C24 C23 -16.3(4)
C3 Ca1 C24 C23 16.3(4)
C2 Ca1 C24 C23 46.4(4)
C1 Ca1 C24 C23 48.0(7)
C22 Ca1 C24 C23 36.2(3)
C5 Ca1 C24 C23 -32.4(6)
C21 Ca1 C24 C23 75.2(3)
C20 Ca1 C24 C23 112.1(5)
O1 Ca1 C24 C20 145.1(4)
O2 Ca1 C24 C20 58.6(4)
C23 Ca1 C24 C20 -112.1(5)
C4 Ca1 C24 C20 -128.3(4)
C3 Ca1 C24 C20 -95.7(4)
C2 Ca1 C24 C20 -65.7(4)
C1 Ca1 C24 C20 -64.1(7)
C22 Ca1 C24 C20 -75.9(4)
C5 Ca1 C24 C20 -144.4(4)
C21 Ca1 C24 C20 -36.9(3)
C28 O1 C25 C26 40.5(5)
Ca1 O1 C25 C26 -139.1(4)
O1 C25 C26 C27 -22.5(6)
C25 C26 C27 C28 -2.9(6)
C25 O1 C28 C27 -42.4(5)
Ca1 O1 C28 C27 137.2(4)
C26 C27 C28 O1 27.3(6)
C32 O2 C29 C30 34.7(6)
Ca1 O2 C29 C30 -142.4(4)
O2 C29 C30 C31 -25.4(6)
C29 C30 C31 C32 7.8(7)
C29 O2 C32 C31 -30.3(7)
Ca1 O2 C32 C31 146.9(4)
C30 C31 C32 O2 13.5(8)
O4 Ca2 C33 C34 104.0(3)
O3 Ca2 C33 C34 -170.2(3)
C53 Ca2 C33 C34 15.6(4)
C55 Ca2 C33 C34 -46.4(4)
C54 Ca2 C33 C34 -16.7(4)
C56 Ca2 C33 C34 -46.7(6)
C35 Ca2 C33 C34 -36.5(3)
C52 Ca2 C33 C34 31.8(6)
C36 Ca2 C33 C34 -75.8(4)
C37 Ca2 C33 C34 -113.9(5)
O4 Ca2 C33 C37 -142.1(4)
O3 Ca2 C33 C37 -56.3(4)
C34 Ca2 C33 C37 113.9(5)
C53 Ca2 C33 C37 129.5(3)
C55 Ca2 C33 C37 67.5(4)
C54 Ca2 C33 C37 97.2(4)
C56 Ca2 C33 C37 67.2(7)
C35 Ca2 C33 C37 77.4(4)
C52 Ca2 C33 C37 145.7(4)
C36 Ca2 C33 C37 38.1(3)
C37 C33 C34 C35 -1.4(6)
Ca2 C33 C34 C35 69.7(3)
C37 C33 C34 Ca2 -71.1(4)
O4 Ca2 C34 C33 -74.6(3)
O3 Ca2 C34 C33 13.1(4)
C53 Ca2 C34 C33 -167.0(3)
C55 Ca2 C34 C33 144.8(3)
C54 Ca2 C34 C33 164.7(3)
C56 Ca2 C34 C33 160.2(3)
C35 Ca2 C34 C33 114.6(5)
C52 Ca2 C34 C33 -162.7(3)
C36 Ca2 C34 C33 77.2(4)
C37 Ca2 C34 C33 37.0(3)
O4 Ca2 C34 C35 170.7(3)
O3 Ca2 C34 C35 -101.5(3)
C33 Ca2 C34 C35 -114.6(5)
C53 Ca2 C34 C35 78.4(3)
C55 Ca2 C34 C35 30.1(3)
C54 Ca2 C34 C35 50.1(3)
C56 Ca2 C34 C35 45.6(4)
C52 Ca2 C34 C35 82.7(3)
C36 Ca2 C34 C35 -37.4(3)
C37 Ca2 C34 C35 -77.6(3)
C33 C34 C35 C36 .8(5)
Ca2 C34 C35 C36 69.1(3)
C33 C34 C35 C44 -178.4(5)
Ca2 C34 C35 C44 -110.1(5)
C33 C34 C35 Ca2 -68.2(3)
O4 Ca2 C35 C36 -123.3(3)
O3 Ca2 C35 C36 -5.5(4)
C33 Ca2 C35 C36 -75.8(3)
C34 Ca2 C35 C36 -112.5(4)
C53 Ca2 C35 C36 145.4(3)
C55 Ca2 C35 C36 96.6(3)
C54 Ca2 C35 C36 124.1(3)
C56 Ca2 C35 C36 100.6(3)
C52 Ca2 C35 C36 133.0(3)
C37 Ca2 C35 C36 -36.0(3)
O4 Ca2 C35 C34 -10.8(3)
O3 Ca2 C35 C34 106.9(3)
C33 Ca2 C35 C34 36.7(3)
C53 Ca2 C35 C34 -102.1(3)
C55 Ca2 C35 C34 -150.9(3)
C54 Ca2 C35 C34 -123.5(3)
C56 Ca2 C35 C34 -146.9(3)
C52 Ca2 C35 C34 -114.5(3)
C36 Ca2 C35 C34 112.5(4)
C37 Ca2 C35 C34 76.4(3)
O4 Ca2 C35 C44 120.1(3)
O3 Ca2 C35 C44 -122.1(3)
C33 Ca2 C35 C44 167.6(4)
C34 Ca2 C35 C44 131.0(5)
C53 Ca2 C35 C44 28.8(3)
C55 Ca2 C35 C44 -20.0(3)
C54 Ca2 C35 C44 7.5(3)
C56 Ca2 C35 C44 -16.0(4)
C52 Ca2 C35 C44 16.4(4)
C36 Ca2 C35 C44 -116.6(5)
C37 Ca2 C35 C44 -152.6(4)
C34 C35 C36 C41 178.9(5)
C44 C35 C36 C41 -1.8(7)
Ca2 C35 C36 C41 -114.0(5)
C34 C35 C36 C37 .0(5)
C44 C35 C36 C37 179.3(4)
Ca2 C35 C36 C37 67.1(3)
C34 C35 C36 Ca2 -67.1(3)
C44 C35 C36 Ca2 112.3(4)
O4 Ca2 C36 C35 78.1(4)
O3 Ca2 C36 C35 175.8(3)
C33 Ca2 C36 C35 78.3(3)
C34 Ca2 C36 C35 37.9(3)
C53 Ca2 C36 C35 -37.7(3)
C55 Ca2 C36 C35 -79.7(3)
C54 Ca2 C36 C35 -49.6(3)
C56 Ca2 C36 C35 -91.6(3)
C52 Ca2 C36 C35 -64.2(4)
C37 Ca2 C36 C35 116.3(5)
O4 Ca2 C36 C41 -158.4(4)
O3 Ca2 C36 C41 -60.7(4)
C33 Ca2 C36 C41 -158.2(5)
C34 Ca2 C36 C41 161.5(5)
C53 Ca2 C36 C41 85.8(4)
C55 Ca2 C36 C41 43.9(4)
C54 Ca2 C36 C41 74.0(4)
C56 Ca2 C36 C41 32.0(5)
C35 Ca2 C36 C41 123.6(6)
C52 Ca2 C36 C41 59.3(5)
C37 Ca2 C36 C41 -120.1(6)
O4 Ca2 C36 C37 -38.2(4)
O3 Ca2 C36 C37 59.5(3)
C33 Ca2 C36 C37 -38.0(3)
C34 Ca2 C36 C37 -78.4(4)
C53 Ca2 C36 C37 -154.0(3)
C55 Ca2 C36 C37 164.0(3)
C54 Ca2 C36 C37 -165.9(3)
C56 Ca2 C36 C37 152.1(3)
C35 Ca2 C36 C37 -116.3(5)
C52 Ca2 C36 C37 179.4(3)
C34 C33 C37 C38 -178.1(6)
Ca2 C33 C37 C38 112.7(7)
C34 C33 C37 C36 1.3(6)
Ca2 C33 C37 C36 -68.0(3)
C34 C33 C37 Ca2 69.3(4)
C35 C36 C37 C38 178.8(4)
C41 C36 C37 C38 -.2(7)
Ca2 C36 C37 C38 -114.5(4)
C35 C36 C37 C33 -.8(5)
C41 C36 C37 C33 -179.7(4)
Ca2 C36 C37 C33 66.0(3)
C35 C36 C37 Ca2 -66.7(3)
C41 C36 C37 Ca2 114.3(5)
O4 Ca2 C37 C38 -97.1(5)
O3 Ca2 C37 C38 -11.1(5)
C33 Ca2 C37 C38 -136.9(7)
C34 Ca2 C37 C38 -173.9(6)
C53 Ca2 C37 C38 148.7(4)
C55 Ca2 C37 C38 93.7(5)
C54 Ca2 C37 C38 126.6(5)
C56 Ca2 C37 C38 70.7(6)
C35 Ca2 C37 C38 146.5(6)
C52 Ca2 C37 C38 109.8(7)
C36 Ca2 C37 C38 111.2(6)
O4 Ca2 C37 C33 39.8(4)
O3 Ca2 C37 C33 125.8(4)
C34 Ca2 C37 C33 -37.0(3)
C53 Ca2 C37 C33 -74.4(4)
C55 Ca2 C37 C33 -129.4(4)
C54 Ca2 C37 C33 -96.5(4)
C56 Ca2 C37 C33 -152.4(3)
C35 Ca2 C37 C33 -76.6(4)
C52 Ca2 C37 C33 -113.3(6)
C36 Ca2 C37 C33 -111.9(5)
O4 Ca2 C37 C36 151.7(3)
O3 Ca2 C37 C36 -122.4(3)
C33 Ca2 C37 C36 111.9(5)
C34 Ca2 C37 C36 74.9(3)
C53 Ca2 C37 C36 37.5(4)
C55 Ca2 C37 C36 -17.6(4)
C54 Ca2 C37 C36 15.4(4)
C56 Ca2 C37 C36 -40.5(4)
C35 Ca2 C37 C36 35.3(3)
C52 Ca2 C37 C36 -1.4(8)
C33 C37 C38 C39 179.0(6)
C36 C37 C38 C39 -.2(8)
Ca2 C37 C38 C39 -86.1(6)
C37 C38 C39 C40 1.3(9)
C38 C39 C40 C41 -1.9(9)
C39 C40 C41 C36 1.4(8)
C39 C40 C41 C42 -175.4(5)
C35 C36 C41 C40 -179.1(5)
C37 C36 C41 C40 -.4(7)
Ca2 C36 C41 C40 89.7(5)
C35 C36 C41 C42 -2.0(7)
C37 C36 C41 C42 176.8(4)
Ca2 C36 C41 C42 -93.1(5)
C40 C41 C42 C43 178.0(5)
C36 C41 C42 C43 1.2(7)
C41 C42 C43 C44 3.5(8)
C36 C35 C44 C43 5.5(6)
C34 C35 C44 C43 -175.3(5)
Ca2 C35 C44 C43 93.6(4)
C36 C35 C44 C45 -118.4(5)
C34 C35 C44 C45 60.7(7)
Ca2 C35 C44 C45 -30.3(5)
C42 C43 C44 C35 -6.7(7)
C42 C43 C44 C45 119.5(6)
C35 C44 C45 C46 -78.1(5)
C43 C44 C45 C46 157.5(4)
C35 C44 C45 C54 46.0(6)
C43 C44 C45 C54 -78.4(6)
C54 C45 C46 C47 -.2(8)
C44 C45 C46 C47 125.8(6)
C45 C46 C47 C48 .9(9)
C46 C47 C48 C49 178.5(5)
C46 C47 C48 C53 -.9(7)
C53 C48 C49 C50 -1.4(7)
C47 C48 C49 C50 179.3(5)
C48 C49 C50 C51 .4(8)
C49 C50 C51 C52 .2(8)
C50 C51 C52 C56 -179.1(5)
C50 C51 C52 C53 .3(7)
C50 C51 C52 Ca2 -83.8(5)
O4 Ca2 C52 C56 149.3(3)
O3 Ca2 C52 C56 62.5(3)
C33 Ca2 C52 C56 -139.4(4)
C34 Ca2 C52 C56 -120.7(3)
C53 Ca2 C52 C56 -112.2(4)
C55 Ca2 C52 C56 -37.0(3)
C54 Ca2 C52 C56 -76.5(3)
C35 Ca2 C52 C56 -87.1(3)
C36 Ca2 C52 C56 -57.3(3)
C37 Ca2 C52 C56 -56.3(7)
O4 Ca2 C52 C51 14.0(4)
O3 Ca2 C52 C51 -72.8(4)
C33 Ca2 C52 C51 85.3(5)
C34 Ca2 C52 C51 104.0(4)
C53 Ca2 C52 C51 112.5(5)
C55 Ca2 C52 C51 -172.3(5)
C54 Ca2 C52 C51 148.2(5)
C56 Ca2 C52 C51 -135.3(5)
C35 Ca2 C52 C51 137.6(4)
C36 Ca2 C52 C51 167.4(3)
C37 Ca2 C52 C51 168.4(6)
O4 Ca2 C52 C53 -98.6(3)
O3 Ca2 C52 C53 174.6(3)
C33 Ca2 C52 C53 -27.3(5)
C34 Ca2 C52 C53 -8.5(3)
C55 Ca2 C52 C53 75.2(3)
C54 Ca2 C52 C53 35.7(3)
C56 Ca2 C52 C53 112.2(4)
C35 Ca2 C52 C53 25.1(3)
C36 Ca2 C52 C53 54.9(4)
C37 Ca2 C52 C53 55.8(7)
C49 C48 C53 C54 -179.2(4)
C47 C48 C53 C54 .3(7)
C49 C48 C53 C52 1.9(7)
C47 C48 C53 C52 -178.7(4)
C49 C48 C53 Ca2 91.0(5)
C47 C48 C53 Ca2 -89.6(4)
C56 C52 C53 C54 -.9(5)
C51 C52 C53 C54 179.6(4)
Ca2 C52 C53 C54 -68.5(3)
C56 C52 C53 C48 178.2(4)
C51 C52 C53 C48 -1.3(7)
Ca2 C52 C53 C48 110.6(4)
C56 C52 C53 Ca2 67.6(3)
C51 C52 C53 Ca2 -112.0(4)
O4 Ca2 C53 C54 -162.9(3)
O3 Ca2 C53 C54 108.5(3)
C33 Ca2 C53 C54 -79.2(3)
C34 Ca2 C53 C54 -71.4(3)
C55 Ca2 C53 C54 37.8(3)
C56 Ca2 C53 C54 77.9(3)
C35 Ca2 C53 C54 -41.9(3)
C52 Ca2 C53 C54 115.6(4)
C36 Ca2 C53 C54 -24.2(3)
C37 Ca2 C53 C54 -43.5(4)
O4 Ca2 C53 C48 -38.4(4)
O3 Ca2 C53 C48 -127.0(3)
C33 Ca2 C53 C48 45.3(4)
C34 Ca2 C53 C48 53.1(4)
C55 Ca2 C53 C48 162.3(4)
C54 Ca2 C53 C48 124.5(5)
C56 Ca2 C53 C48 -157.6(4)
C35 Ca2 C53 C48 82.6(4)
C52 Ca2 C53 C48 -119.8(5)
C36 Ca2 C53 C48 100.4(4)
C37 Ca2 C53 C48 81.0(4)
O4 Ca2 C53 C52 81.4(3)
O3 Ca2 C53 C52 -7.1(4)
C33 Ca2 C53 C52 165.1(3)
C34 Ca2 C53 C52 173.0(3)
C55 Ca2 C53 C52 -77.8(3)
C54 Ca2 C53 C52 -115.6(4)
C56 Ca2 C53 C52 -37.7(3)
C35 Ca2 C53 C52 -157.5(3)
C36 Ca2 C53 C52 -139.8(3)
C37 Ca2 C53 C52 -159.2(3)
C48 C53 C54 C55 -178.5(5)
C52 C53 C54 C55 .5(5)
Ca2 C53 C54 C55 -68.6(3)
C48 C53 C54 C45 .4(7)
C52 C53 C54 C45 179.4(4)
Ca2 C53 C54 C45 110.4(4)
C48 C53 C54 Ca2 -110.0(5)
C52 C53 C54 Ca2 69.1(3)
C46 C45 C54 C53 -.4(6)
C44 C45 C54 C53 -125.2(5)
C46 C45 C54 C55 178.1(5)
C44 C45 C54 C55 53.4(8)
C46 C45 C54 Ca2 85.9(4)
C44 C45 C54 Ca2 -38.9(6)
O4 Ca2 C54 C53 19.9(3)
O3 Ca2 C54 C53 -101.0(3)
C33 Ca2 C54 C53 116.6(3)
C34 Ca2 C54 C53 108.3(3)
C55 Ca2 C54 C53 -112.4(4)
C56 Ca2 C54 C53 -75.9(3)
C35 Ca2 C54 C53 133.2(3)
C52 Ca2 C54 C53 -36.4(3)
C36 Ca2 C54 C53 157.6(3)
C37 Ca2 C54 C53 149.8(3)
O4 Ca2 C54 C55 132.3(3)
O3 Ca2 C54 C55 11.3(4)
C33 Ca2 C54 C55 -131.0(3)
C34 Ca2 C54 C55 -139.4(3)
C53 Ca2 C54 C55 112.4(4)
C56 Ca2 C54 C55 36.4(3)
C35 Ca2 C54 C55 -114.5(3)
C52 Ca2 C54 C55 76.0(3)
C36 Ca2 C54 C55 -90.1(3)
C37 Ca2 C54 C55 -97.8(3)
O4 Ca2 C54 C45 -96.8(4)
O3 Ca2 C54 C45 142.3(4)
C33 Ca2 C54 C45 -.1(4)
C34 Ca2 C54 C45 -8.4(4)
C53 Ca2 C54 C45 -116.7(5)
C55 Ca2 C54 C45 130.9(5)
C56 Ca2 C54 C45 167.4(5)
C35 Ca2 C54 C45 16.5(4)
C52 Ca2 C54 C45 -153.1(5)
C36 Ca2 C54 C45 40.9(4)
C37 Ca2 C54 C45 33.1(4)
C53 C54 C55 C56 .1(5)
C45 C54 C55 C56 -178.6(5)
Ca2 C54 C55 C56 -68.5(3)
C53 C54 C55 Ca2 68.5(3)
C45 C54 C55 Ca2 -110.2(5)
O4 Ca2 C55 C54 -68.9(4)
O3 Ca2 C55 C54 -171.7(3)
C33 Ca2 C55 C54 65.2(4)
C34 Ca2 C55 C54 42.7(3)
C53 Ca2 C55 C54 -37.6(3)
C56 Ca2 C55 C54 -115.0(5)
C35 Ca2 C55 C54 57.5(3)
C52 Ca2 C55 C54 -78.0(3)
C36 Ca2 C55 C54 87.2(3)
C37 Ca2 C55 C54 96.0(3)
O4 Ca2 C55 C56 46.1(4)
O3 Ca2 C55 C56 -56.7(3)
C33 Ca2 C55 C56 -179.8(3)
C34 Ca2 C55 C56 157.7(3)
C53 Ca2 C55 C56 77.4(3)
C54 Ca2 C55 C56 115.0(5)
C35 Ca2 C55 C56 172.5(3)
C52 Ca2 C55 C56 37.0(3)
C36 Ca2 C55 C56 -157.8(3)
C37 Ca2 C55 C56 -149.0(3)
C54 C55 C56 C52 -.6(5)
Ca2 C55 C56 C52 -68.9(3)
C54 C55 C56 Ca2 68.3(3)
C51 C52 C56 C55 -179.7(5)
C53 C52 C56 C55 .9(5)
Ca2 C52 C56 C55 67.9(3)
C51 C52 C56 Ca2 112.4(6)
C53 C52 C56 Ca2 -67.0(3)
O4 Ca2 C56 C55 -147.6(3)
O3 Ca2 C56 C55 126.2(3)
C33 Ca2 C56 C55 .4(7)
C34 Ca2 C56 C55 -30.5(4)
C53 Ca2 C56 C55 -75.8(3)
C54 Ca2 C56 C55 -36.3(3)
C35 Ca2 C56 C55 -7.9(3)
C52 Ca2 C56 C55 -113.9(4)
C36 Ca2 C56 C55 24.1(3)
C37 Ca2 C56 C55 45.0(4)
O4 Ca2 C56 C52 -33.8(3)
O3 Ca2 C56 C52 -119.9(3)
C33 Ca2 C56 C52 114.3(5)
C34 Ca2 C56 C52 83.4(3)
C53 Ca2 C56 C52 38.1(3)
C55 Ca2 C56 C52 113.9(4)
C54 Ca2 C56 C52 77.6(3)
C35 Ca2 C56 C52 106.0(3)
C36 Ca2 C56 C52 138.0(3)
C37 Ca2 C56 C52 158.9(3)
C60 O3 C57 C58 23.0(7)
Ca2 O3 C57 C58 -150.7(4)
O3 C57 C58 C59 -6.9(8)
C57 C58 C59 C60 -11.1(7)
C57 O3 C60 C59 -30.3(6)
Ca2 O3 C60 C59 142.9(4)
C58 C59 C60 O3 25.5(6)
C64 O4 C61 C62 41.2(5)
Ca2 O4 C61 C62 -140.6(4)
O4 C61 C62 C63 -37.0(5)
C61 C62 C63 C64 19.1(5)
C61 O4 C64 C63 -28.5(5)
Ca2 O4 C64 C63 153.4(3)
C62 C63 C64 O4 5.1(6)
